data_4335394
loop_
_publ_author_name
'Arpita Jana'
'N\'uria Aliaga-Alcalde'
'Eliseo Ruiz'
'Sasankasekhar Mohanta'

_publ_section_title
;
 Structures, Magnetochemistry, Spectroscopy, Theoretical Study, and
 Catechol Oxidase Activity of Dinuclear and Dimer-of-Dinuclear
 Mixed-Valence MnIIIMnII Complexes Derived from a Macrocyclic Ligand
;
_journal_name_full 'Inorganic Chemistry'
_journal_page_first 7732
_journal_page_last 7746
_journal_paper_doi 10.1021/ic400916h
_journal_volume 52
_journal_year 2013
_chemical_formula_sum 'C32 H46 Cl2 Mn2 N5 O15'
_chemical_formula_weight 921.52
_chemical_name_systematic
; 
 ? 
;
_space_group_IT_number 14
_symmetry_cell_setting monoclinic
_symmetry_space_group_name_Hall '-P 2ybc'
_symmetry_space_group_name_H-M 'P 1 21/c 1'
_atom_sites_solution_hydrogens geom
_atom_sites_solution_primary direct
_atom_sites_solution_secondary difmap
_audit_creation_method SHELXL-97
_cell_angle_alpha 90.00
_cell_angle_beta 104.100(2)
_cell_angle_gamma 90.00
_cell_formula_units_Z 4
_cell_length_a 19.4432(10)
_cell_length_b 18.4292(10)
_cell_length_c 11.7788(6)
_cell_measurement_temperature 296(2)
_cell_volume 4093.5(4)
_computing_cell_refinement 'Bruker SMART'
_computing_data_collection 'Bruker SMART'
_computing_data_reduction 'Bruker SAINT'
_computing_molecular_graphics 'Bruker SHELXTL'
_computing_publication_material 'Bruker SHELXTL'
_computing_structure_refinement 'SHELXL-97 (Sheldrick, 1997)'
_computing_structure_solution 'SHELXS-97 (Sheldrick, 1990)'
_diffrn_ambient_temperature 296(2)
_diffrn_measured_fraction_theta_full 0.997
_diffrn_measured_fraction_theta_max 0.997
_diffrn_measurement_device_type 'Bruker APEX-II Smart CCD Area Detector'
_diffrn_measurement_method '\p and \w scans'
_diffrn_radiation_monochromator graphite
_diffrn_radiation_source 'fine-focus sealed tube'
_diffrn_radiation_type MoK\a
_diffrn_radiation_wavelength 0.71073
_diffrn_reflns_av_R_equivalents 0.0493
_diffrn_reflns_av_sigmaI/netI 0.0320
_diffrn_reflns_limit_h_max 24
_diffrn_reflns_limit_h_min -25
_diffrn_reflns_limit_k_max 23
_diffrn_reflns_limit_k_min -22
_diffrn_reflns_limit_l_max 15
_diffrn_reflns_limit_l_min -15
_diffrn_reflns_number 61914
_diffrn_reflns_theta_full 27.35
_diffrn_reflns_theta_max 27.35
_diffrn_reflns_theta_min 1.08
_exptl_absorpt_coefficient_mu 0.819
_exptl_absorpt_correction_T_max 0.8870
_exptl_absorpt_correction_T_min 0.8534
_exptl_absorpt_correction_type multi-scan
_exptl_absorpt_process_details 'SADABS (Sheldrick, 1996)'
_exptl_crystal_colour 'dark red'
_exptl_crystal_density_diffrn 1.495
_exptl_crystal_description prism
_exptl_crystal_F_000 1908
_exptl_crystal_size_max 0.20
_exptl_crystal_size_mid 0.18
_exptl_crystal_size_min 0.15
_refine_diff_density_max 1.027
_refine_diff_density_min -0.434
_refine_diff_density_rms 0.073
_refine_ls_extinction_method none
_refine_ls_goodness_of_fit_ref 1.168
_refine_ls_hydrogen_treatment mixed
_refine_ls_matrix_type full
_refine_ls_number_parameters 564
_refine_ls_number_reflns 9226
_refine_ls_number_restraints 6
_refine_ls_restrained_S_all 1.167
_refine_ls_R_factor_all 0.0751
_refine_ls_R_factor_gt 0.0486
_refine_ls_shift/su_max 0.001
_refine_ls_shift/su_mean 0.000
_refine_ls_structure_factor_coef Fsqd
_refine_ls_weighting_details 'calc w=1/[\s^2^(Fo^2^)+(0.1000P)^2^+0.0000P] where P=(Fo^2^+2Fc^2^)/3'
_refine_ls_weighting_scheme calc
_refine_ls_wR_factor_gt 0.1497
_refine_ls_wR_factor_ref 0.1705
_reflns_number_gt 6662
_reflns_number_total 9226
_reflns_threshold_expression >2sigma(I)
_cod_data_source_file ic400916h_si_002_1.cif
_cod_data_source_block 1
_cod_database_code 4335394

loop_
_symmetry_equiv_pos_as_xyz
'x, y, z'
'-x, y+1/2, -z+1/2'
'-x, -y, -z'
'x, -y-1/2, z-1/2'

loop_
_atom_site_label
_atom_site_type_symbol
_atom_site_fract_x
_atom_site_fract_y
_atom_site_fract_z
_atom_site_U_iso_or_equiv
_atom_site_adp_type
_atom_site_occupancy
_atom_site_symmetry_multiplicity
_atom_site_calc_flag
_atom_site_refinement_flags
C1 C 0.36791(15) 0.50748(15) -0.0452(2) 0.0351(6) Uani 1 1 d .
C2 C 0.37245(15) 0.56531(16) -0.1205(2) 0.0374(6) Uani 1 1 d .
C3 C 0.41650(16) 0.55864(17) -0.1973(3) 0.0442(7) Uani 1 1 d .
H3 H 0.4182 0.5968 -0.2482 0.053 Uiso 1 1 calc R
C4 C 0.45782(16) 0.49794(18) -0.2014(3) 0.0439(7) Uani 1 1 d .
C5 C 0.45355(16) 0.44215(17) -0.1266(3) 0.0430(7) Uani 1 1 d .
H5 H 0.4815 0.4012 -0.1264 0.052 Uiso 1 1 calc R
C6 C 0.40828(15) 0.44487(16) -0.0501(3) 0.0378(6) Uani 1 1 d .
C7 C 0.33508(16) 0.63434(16) -0.1247(3) 0.0417(7) Uani 1 1 d .
H7 H 0.3380 0.6649 -0.1861 0.050 Uiso 1 1 calc R
C8 C 0.5063(2) 0.4936(2) -0.2840(3) 0.0620(10) Uani 1 1 d .
H8A H 0.5548 0.4922 -0.2395 0.093 Uiso 1 1 calc R
H8B H 0.4991 0.5354 -0.3341 0.093 Uiso 1 1 calc R
H8C H 0.4958 0.4504 -0.3306 0.093 Uiso 1 1 calc R
C9 C 0.40719(16) 0.38248(16) 0.0233(3) 0.0412(7) Uani 1 1 d .
H9 H 0.4438 0.3492 0.0285 0.049 Uiso 1 1 calc R
C10 C 0.37319(18) 0.30193(17) 0.1560(3) 0.0463(7) Uani 1 1 d .
H10A H 0.3817 0.3161 0.2375 0.056 Uiso 1 1 calc R
H10B H 0.4153 0.2773 0.1457 0.056 Uiso 1 1 calc R
C11 C 0.31059(18) 0.24921(16) 0.1272(3) 0.0441(7) Uani 1 1 d .
C12 C 0.2881(2) 0.2317(2) -0.0030(3) 0.0582(9) Uani 1 1 d .
H12A H 0.2491 0.1983 -0.0173 0.087 Uiso 1 1 calc R
H12B H 0.3272 0.2103 -0.0272 0.087 Uiso 1 1 calc R
H12C H 0.2740 0.2755 -0.0464 0.087 Uiso 1 1 calc R
C13 C 0.3363(2) 0.17919(19) 0.1964(3) 0.0612(9) Uani 1 1 d .
H13A H 0.3517 0.1903 0.2783 0.092 Uiso 1 1 calc R
H13B H 0.3752 0.1589 0.1699 0.092 Uiso 1 1 calc R
H13C H 0.2982 0.1448 0.1840 0.092 Uiso 1 1 calc R
C14 C 0.2494(2) 0.27756(18) 0.1729(3) 0.0547(9) Uani 1 1 d .
H14A H 0.2109 0.2428 0.1525 0.066 Uiso 1 1 calc R
H14B H 0.2644 0.2792 0.2576 0.066 Uiso 1 1 calc R
C15 C 0.15829(16) 0.36266(16) 0.1471(3) 0.0424(7) Uani 1 1 d .
H15 H 0.1353 0.3222 0.1672 0.051 Uiso 1 1 calc R
C16 C 0.11915(16) 0.42976(16) 0.1388(3) 0.0409(7) Uani 1 1 d .
C17 C 0.05461(18) 0.42624(18) 0.1695(3) 0.0485(8) Uani 1 1 d .
H17 H 0.0382 0.3813 0.1874 0.058 Uiso 1 1 calc R
C18 C 0.01374(17) 0.48709(18) 0.1745(3) 0.0475(8) Uani 1 1 d .
C19 C 0.03940(17) 0.55278(18) 0.1442(3) 0.0461(7) Uani 1 1 d .
H19 H 0.0120 0.5942 0.1441 0.055 Uiso 1 1 calc R
C20 C 0.10417(15) 0.55988(16) 0.1140(2) 0.0389(6) Uani 1 1 d .
C21 C 0.14583(15) 0.49747(16) 0.1103(2) 0.0348(6) Uani 1 1 d .
C22 C -0.0553(2) 0.4837(2) 0.2113(4) 0.0640(10) Uani 1 1 d .
H22A H -0.0940 0.4796 0.1431 0.096 Uiso 1 1 calc R
H22B H -0.0609 0.5270 0.2533 0.096 Uiso 1 1 calc R
H22C H -0.0550 0.4423 0.2608 0.096 Uiso 1 1 calc R
C23 C 0.12310(16) 0.63333(16) 0.0872(3) 0.0411(7) Uani 1 1 d .
H23 H 0.0865 0.6672 0.0745 0.049 Uiso 1 1 calc R
C24 C 0.18540(18) 0.73484(15) 0.0494(3) 0.0439(7) Uani 1 1 d .
H24A H 0.2227 0.7583 0.1077 0.053 Uiso 1 1 calc R
H24B H 0.1407 0.7570 0.0531 0.053 Uiso 1 1 calc R
C25 C 0.19826(17) 0.74848(16) -0.0720(3) 0.0414(7) Uani 1 1 d .
C26 C 0.1469(2) 0.7040(2) -0.1645(3) 0.0580(9) Uani 1 1 d .
H26A H 0.1497 0.7195 -0.2410 0.087 Uiso 1 1 calc R
H26B H 0.0994 0.7110 -0.1560 0.087 Uiso 1 1 calc R
H26C H 0.1592 0.6536 -0.1545 0.087 Uiso 1 1 calc R
C27 C 0.1850(2) 0.82979(19) -0.0962(3) 0.0621(10) Uani 1 1 d .
H27A H 0.2139 0.8574 -0.0333 0.093 Uiso 1 1 calc R
H27B H 0.1359 0.8405 -0.1022 0.093 Uiso 1 1 calc R
H27C H 0.1968 0.8423 -0.1683 0.093 Uiso 1 1 calc R
C28 C 0.27462(17) 0.73421(16) -0.0764(3) 0.0452(7) Uani 1 1 d .
H28A H 0.2803 0.7490 -0.1526 0.054 Uiso 1 1 calc R
H28B H 0.3053 0.7647 -0.0184 0.054 Uiso 1 1 calc R
C29 C 0.32182(17) 0.50449(18) 0.3236(3) 0.0434(7) Uani 1 1 d .
C30 C 0.3431(3) 0.4977(2) 0.4544(3) 0.0740(12) Uani 1 1 d .
H30A H 0.3240 0.4537 0.4775 0.111 Uiso 1 1 calc R
H30B H 0.3251 0.5384 0.4890 0.111 Uiso 1 1 calc R
H30C H 0.3939 0.4967 0.4803 0.111 Uiso 1 1 calc R
C31 C 0.1733(3) 0.4951(3) 0.5925(5) 0.0885(15) Uani 1 1 d .
C32 C 0.1255(5) 0.4963(3) 0.4760(6) 0.153(4) Uani 1 1 d .
H32A H 0.0773 0.4972 0.4828 0.229 Uiso 1 1 calc R
H32B H 0.1331 0.4537 0.4337 0.229 Uiso 1 1 calc R
H32C H 0.1347 0.5388 0.4348 0.229 Uiso 1 1 calc R
Cl1 Cl 0.03153(6) 0.19109(6) 0.00349(11) 0.0732(3) Uani 1 1 d .
Cl2 Cl 0.47462(4) 0.79587(5) 0.02409(7) 0.0515(2) Uani 1 1 d .
H5A H 0.2004(16) 0.3745(16) -0.124(3) 0.062(12) Uiso 1 1 d D
H6A H 0.379(2) 0.678(2) 0.2635(8) 0.083(15) Uiso 1 1 d D
H7A H 0.099(3) 0.321(3) 0.7577(13) 0.103(19) Uiso 1 1 d D
H5B H 0.236(2) 0.4352(17) -0.156(3) 0.067(13) Uiso 1 1 d D
H6B H 0.3899(18) 0.7102(18) 0.165(3) 0.064(12) Uiso 1 1 d D
H7B H 0.107(4) 0.2733(10) 0.830(6) 0.13(3) Uiso 1 1 d D
Mn1 Mn 0.27822(2) 0.43107(2) 0.08266(4) 0.03415(14) Uani 1 1 d .
Mn2 Mn 0.28460(2) 0.60308(2) 0.10598(4) 0.03653(14) Uani 1 1 d .
N1 N 0.36153(13) 0.36754(13) 0.0824(2) 0.0388(5) Uani 1 1 d .
N2 N 0.22069(14) 0.35049(13) 0.1306(2) 0.0387(5) Uani 1 1 d .
N3 N 0.29895(13) 0.65854(13) -0.0558(2) 0.0404(6) Uani 1 1 d .
N4 N 0.18344(13) 0.65749(13) 0.0788(2) 0.0389(5) Uani 1 1 d .
N5 N 0.2087(3) 0.4952(3) 0.6809(5) 0.1113(16) Uani 1 1 d .
O1 O 0.32641(11) 0.51134(10) 0.03065(18) 0.0384(5) Uani 1 1 d .
O2 O 0.20679(11) 0.50290(11) 0.07933(18) 0.0384(4) Uani 1 1 d .
O3 O 0.31901(12) 0.44733(12) 0.26469(18) 0.0478(5) Uani 1 1 d .
O4 O 0.30877(13) 0.56702(12) 0.28015(18) 0.0517(6) Uani 1 1 d .
O5 O 0.23073(15) 0.40621(14) -0.1065(2) 0.0533(6) Uani 1 1 d D
O6 O 0.36436(17) 0.68375(17) 0.1926(2) 0.0716(8) Uani 1 1 d D
O7 O 0.1177(3) 0.3163(3) 0.8273(4) 0.1303(17) Uani 1 1 d D
O8 O 0.0186(3) 0.2550(3) 0.0365(10) 0.283(5) Uani 1 1 d .
O9 O 0.0967(3) 0.1851(3) -0.0098(10) 0.250(5) Uani 1 1 d .
O10 O -0.0214(4) 0.1608(5) -0.0714(7) 0.258(5) Uani 1 1 d .
O11 O 0.0392(8) 0.1460(6) 0.0917(9) 0.365(8) Uani 1 1 d .
O12 O 0.5434(2) 0.8184(3) 0.0472(4) 0.159(2) Uani 1 1 d .
O13A O 0.4846(7) 0.7324(5) 0.0918(10) 0.142(4) Uani 0.50 1 d P
O14A O 0.4512(5) 0.7749(7) -0.0893(6) 0.112(3) Uani 0.50 1 d P
O15A O 0.4261(7) 0.8381(7) 0.0614(12) 0.139(4) Uani 0.50 1 d P
O13B O 0.4567(5) 0.7261(5) -0.0272(14) 0.137(4) Uani 0.50 1 d P
O14B O 0.4363(6) 0.8453(5) -0.0572(10) 0.141(4) Uani 0.50 1 d P
O15B O 0.4434(7) 0.7991(6) 0.1188(9) 0.124(4) Uani 0.50 1 d P

loop_
_atom_site_aniso_label
_atom_site_aniso_U_11
_atom_site_aniso_U_22
_atom_site_aniso_U_33
_atom_site_aniso_U_23
_atom_site_aniso_U_13
_atom_site_aniso_U_12
C1 0.0311(14) 0.0390(15) 0.0371(14) -0.0053(11) 0.0118(12) -0.0019(11)
C2 0.0350(15) 0.0415(16) 0.0360(14) -0.0026(11) 0.0094(12) -0.0015(12)
C3 0.0402(17) 0.0527(19) 0.0413(16) -0.0009(13) 0.0129(14) -0.0055(14)
C4 0.0354(16) 0.0549(18) 0.0453(16) -0.0106(14) 0.0171(14) -0.0046(13)
C5 0.0335(16) 0.0461(17) 0.0503(17) -0.0116(13) 0.0116(13) -0.0011(13)
C6 0.0302(14) 0.0415(16) 0.0424(15) -0.0078(12) 0.0100(12) -0.0027(12)
C7 0.0439(17) 0.0448(17) 0.0388(15) 0.0060(12) 0.0144(13) -0.0008(13)
C8 0.054(2) 0.081(3) 0.060(2) -0.0035(19) 0.0336(19) 0.0038(19)
C9 0.0375(16) 0.0341(15) 0.0509(17) -0.0053(12) 0.0085(14) 0.0041(12)
C10 0.0491(19) 0.0416(17) 0.0448(17) 0.0081(13) 0.0045(14) 0.0098(14)
C11 0.0559(19) 0.0350(16) 0.0437(16) 0.0072(12) 0.0167(15) 0.0071(13)
C12 0.073(2) 0.048(2) 0.0503(19) -0.0028(15) 0.0093(18) 0.0020(17)
C13 0.079(3) 0.0443(19) 0.062(2) 0.0175(16) 0.0200(19) 0.0138(18)
C14 0.068(2) 0.0434(18) 0.060(2) 0.0169(15) 0.0314(18) 0.0131(16)
C15 0.0435(17) 0.0385(16) 0.0453(16) 0.0020(13) 0.0112(14) -0.0036(13)
C16 0.0396(16) 0.0440(17) 0.0395(15) 0.0004(12) 0.0104(13) -0.0032(13)
C17 0.0476(19) 0.0499(19) 0.0515(19) -0.0004(14) 0.0187(15) -0.0080(15)
C18 0.0345(16) 0.057(2) 0.0534(19) -0.0012(15) 0.0157(14) -0.0019(14)
C19 0.0390(17) 0.0523(19) 0.0492(17) 0.0028(14) 0.0150(14) 0.0076(14)
C20 0.0357(15) 0.0462(17) 0.0353(14) 0.0036(12) 0.0098(12) 0.0058(12)
C21 0.0325(15) 0.0425(15) 0.0296(13) 0.0010(11) 0.0078(11) 0.0008(11)
C22 0.048(2) 0.070(3) 0.084(3) 0.004(2) 0.034(2) 0.0021(17)
C23 0.0418(17) 0.0433(17) 0.0400(15) 0.0042(12) 0.0133(13) 0.0106(13)
C24 0.0523(19) 0.0360(16) 0.0464(16) 0.0057(13) 0.0179(14) 0.0088(13)
C25 0.0468(17) 0.0371(16) 0.0428(16) 0.0084(12) 0.0155(14) 0.0067(13)
C26 0.060(2) 0.069(2) 0.0439(18) 0.0072(16) 0.0101(16) 0.0008(18)
C27 0.075(3) 0.0450(19) 0.072(2) 0.0186(17) 0.028(2) 0.0172(18)
C28 0.0488(18) 0.0399(16) 0.0507(18) 0.0089(13) 0.0194(15) 0.0015(14)
C29 0.0433(18) 0.0526(19) 0.0340(15) 0.0023(13) 0.0090(13) 0.0012(14)
C30 0.111(4) 0.072(2) 0.0344(18) 0.0016(17) 0.008(2) 0.006(2)
C31 0.092(4) 0.090(3) 0.082(4) 0.030(3) 0.020(3) -0.004(3)
C32 0.199(8) 0.113(5) 0.107(5) 0.040(4) -0.039(5) -0.080(5)
Cl1 0.0591(6) 0.0658(6) 0.0853(7) -0.0052(5) -0.0007(5) 0.0079(5)
Cl2 0.0461(5) 0.0497(5) 0.0565(5) -0.0014(4) 0.0081(4) 0.0016(3)
Mn1 0.0359(3) 0.0330(2) 0.0346(2) 0.00263(16) 0.01066(18) 0.00387(17)
Mn2 0.0398(3) 0.0354(3) 0.0354(2) 0.00185(17) 0.01130(19) 0.00412(18)
N1 0.0391(13) 0.0357(13) 0.0406(13) -0.0004(10) 0.0077(11) 0.0044(10)
N2 0.0468(15) 0.0356(13) 0.0339(12) 0.0033(9) 0.0100(11) 0.0022(11)
N3 0.0426(14) 0.0389(13) 0.0423(13) 0.0049(10) 0.0151(11) 0.0030(11)
N4 0.0443(14) 0.0408(13) 0.0341(12) 0.0081(10) 0.0142(11) 0.0094(11)
N5 0.089(3) 0.164(5) 0.082(3) 0.033(3) 0.023(3) 0.003(3)
O1 0.0410(12) 0.0354(10) 0.0440(11) 0.0007(8) 0.0205(9) 0.0030(8)
O2 0.0360(11) 0.0385(10) 0.0426(11) 0.0047(8) 0.0136(9) 0.0038(8)
O3 0.0556(14) 0.0493(13) 0.0358(11) 0.0010(9) 0.0061(10) 0.0041(10)
O4 0.0689(16) 0.0489(14) 0.0356(11) 0.0006(9) 0.0092(11) 0.0000(11)
O5 0.0631(17) 0.0546(15) 0.0390(13) 0.0034(11) 0.0060(11) -0.0010(13)
O6 0.080(2) 0.077(2) 0.0510(16) 0.0012(14) 0.0023(15) -0.0293(16)
O7 0.129(4) 0.145(4) 0.092(3) 0.022(3) -0.022(3) -0.062(3)
O8 0.118(4) 0.136(5) 0.541(15) -0.159(7) -0.023(6) 0.040(4)
O9 0.111(4) 0.134(5) 0.535(16) -0.036(6) 0.136(7) 0.007(3)
O10 0.150(5) 0.338(10) 0.251(8) -0.173(8) -0.019(5) -0.019(6)
O11 0.58(2) 0.307(12) 0.206(9) 0.107(9) 0.095(13) 0.046(14)
O12 0.074(3) 0.267(7) 0.127(4) -0.012(4) 0.008(2) -0.064(3)
O13A 0.224(12) 0.077(5) 0.125(7) 0.032(5) 0.043(8) 0.047(6)
O14A 0.120(7) 0.147(9) 0.051(4) -0.022(5) -0.013(4) 0.000(7)
O15A 0.139(8) 0.121(9) 0.161(13) -0.023(7) 0.047(9) 0.050(7)
O13B 0.084(6) 0.079(6) 0.230(14) -0.065(7) 0.006(7) 0.009(5)
O14B 0.175(9) 0.107(7) 0.119(7) 0.041(6) -0.005(7) 0.041(6)
O15B 0.177(11) 0.126(9) 0.094(7) -0.031(5) 0.083(7) -0.043(8)

loop_
_atom_type_symbol
_atom_type_description
_atom_type_scat_dispersion_real
_atom_type_scat_dispersion_imag
_atom_type_scat_source
C C 0.0033 0.0016 'International Tables Vol C Tables 4.2.6.8 and 6.1.1.4'
H H 0.0000 0.0000 'International Tables Vol C Tables 4.2.6.8 and 6.1.1.4'
N N 0.0061 0.0033 'International Tables Vol C Tables 4.2.6.8 and 6.1.1.4'
O O 0.0106 0.0060 'International Tables Vol C Tables 4.2.6.8 and 6.1.1.4'
Cl Cl 0.1484 0.1585 'International Tables Vol C Tables 4.2.6.8 and 6.1.1.4'
Mn Mn 0.3368 0.7283 'International Tables Vol C Tables 4.2.6.8 and 6.1.1.4'

loop_
_geom_angle_atom_site_label_1
_geom_angle_atom_site_label_2
_geom_angle_atom_site_label_3
_geom_angle
O1 C1 C6 120.2(3)
O1 C1 C2 121.4(2)
C6 C1 C2 118.4(2)
C3 C2 C1 119.1(3)
C3 C2 C7 115.7(3)
C1 C2 C7 125.2(2)
C4 C3 C2 123.2(3)
C5 C4 C3 117.2(3)
C5 C4 C8 121.2(3)
C3 C4 C8 121.5(3)
C4 C5 C6 122.1(3)
C1 C6 C5 120.0(3)
C1 C6 C9 122.7(3)
C5 C6 C9 117.3(3)
N3 C7 C2 129.0(3)
N1 C9 C6 127.5(3)
N1 C10 C11 113.0(3)
C14 C11 C10 110.7(3)
C14 C11 C12 111.9(3)
C10 C11 C12 112.0(3)
C14 C11 C13 106.4(3)
C10 C11 C13 106.0(3)
C12 C11 C13 109.4(3)
N2 C14 C11 117.0(2)
N2 C15 C16 129.6(3)
C17 C16 C21 120.4(3)
C17 C16 C15 115.9(3)
C21 C16 C15 123.4(3)
C18 C17 C16 122.5(3)
C17 C18 C19 116.7(3)
C17 C18 C22 122.6(3)
C19 C18 C22 120.7(3)
C18 C19 C20 123.4(3)
C19 C20 C21 119.4(3)
C19 C20 C23 115.7(3)
C21 C20 C23 124.9(3)
O2 C21 C20 120.3(3)
O2 C21 C16 122.2(3)
C20 C21 C16 117.5(3)
N4 C23 C20 128.6(3)
N4 C24 C25 113.5(2)
C28 C25 C26 111.0(3)
C28 C25 C24 112.7(3)
C26 C25 C24 110.5(3)
C28 C25 C27 106.5(3)
C26 C25 C27 109.9(3)
C24 C25 C27 106.0(3)
N3 C28 C25 115.8(2)
O3 C29 O4 124.4(3)
O3 C29 C30 117.5(3)
O4 C29 C30 118.1(3)
N5 C31 C32 178.7(8)
O8 Cl1 O9 112.2(4)
O8 Cl1 O11 109.5(7)
O9 Cl1 O11 96.6(7)
O8 Cl1 O10 114.5(5)
O9 Cl1 O10 120.4(5)
O11 Cl1 O10 100.5(8)
O14A Cl2 O15A 112.6(7)
O14A Cl2 O12 111.2(5)
O15A Cl2 O12 118.7(6)
O14A Cl2 O15B 133.8(7)
O15A Cl2 O15B 41.8(5)
O12 Cl2 O15B 115.1(6)
O14A Cl2 O14B 61.1(6)
O15A Cl2 O14B 63.8(7)
O12 Cl2 O14B 105.8(6)
O15B Cl2 O14B 104.9(7)
O14A Cl2 O13A 106.8(6)
O15A Cl2 O13A 107.5(7)
O12 Cl2 O13A 98.5(6)
O15B Cl2 O13A 66.9(6)
O14B Cl2 O13A 155.5(7)
O14A Cl2 O13B 48.6(6)
O15A Cl2 O13B 122.0(7)
O12 Cl2 O13B 119.0(5)
O15B Cl2 O13B 105.6(7)
O14B Cl2 O13B 105.3(7)
O13A Cl2 O13B 58.3(6)
O2 Mn1 O1 82.48(8)
O2 Mn1 N1 171.94(9)
O1 Mn1 N1 89.56(9)
O2 Mn1 N2 93.76(9)
O1 Mn1 N2 175.63(10)
N1 Mn1 N2 94.23(10)
O2 Mn1 O3 90.79(9)
O1 Mn1 O3 97.00(9)
N1 Mn1 O3 88.88(9)
N2 Mn1 O3 85.25(9)
O2 Mn1 O5 89.99(9)
O1 Mn1 O5 87.44(9)
N1 Mn1 O5 90.95(10)
N2 Mn1 O5 90.33(10)
O3 Mn1 O5 175.55(9)
O2 Mn1 Mn2 47.54(6)
O1 Mn1 Mn2 41.55(5)
N1 Mn1 Mn2 124.69(7)
N2 Mn1 Mn2 136.11(7)
O3 Mn1 Mn2 76.98(6)
O5 Mn1 Mn2 106.70(7)
O4 Mn2 O1 97.86(8)
O4 Mn2 N4 105.72(9)
O1 Mn2 N4 136.30(9)
O4 Mn2 O6 78.27(10)
O1 Mn2 O6 115.12(11)
N4 Mn2 O6 105.51(12)
O4 Mn2 N3 158.78(10)
O1 Mn2 N3 82.55(8)
N4 Mn2 N3 87.69(9)
O6 Mn2 N3 82.36(10)
O4 Mn2 O2 82.29(8)
O1 Mn2 O2 68.02(7)
N4 Mn2 O2 79.18(8)
O6 Mn2 O2 160.55(9)
N3 Mn2 O2 116.93(8)
O4 Mn2 Mn1 76.32(6)
O1 Mn2 Mn1 36.36(5)
N4 Mn2 Mn1 115.76(7)
O6 Mn2 Mn1 135.90(9)
N3 Mn2 Mn1 113.06(7)
O2 Mn2 Mn1 36.72(5)
C9 N1 C10 117.8(3)
C9 N1 Mn1 122.8(2)
C10 N1 Mn1 119.27(19)
C15 N2 C14 113.2(3)
C15 N2 Mn1 121.2(2)
C14 N2 Mn1 124.6(2)
C7 N3 C28 115.5(2)
C7 N3 Mn2 125.7(2)
C28 N3 Mn2 118.07(18)
C23 N4 C24 115.6(2)
C23 N4 Mn2 130.2(2)
C24 N4 Mn2 114.21(19)
C1 O1 Mn1 125.97(17)
C1 O1 Mn2 131.46(17)
Mn1 O1 Mn2 102.09(8)
C21 O2 Mn1 129.46(18)
C21 O2 Mn2 127.56(18)
Mn1 O2 Mn2 95.74(8)
C29 O3 Mn1 129.3(2)
C29 O4 Mn2 131.4(2)
O13B O13A Cl2 61.8(5)
O13B O13A O15B 100.5(8)
Cl2 O13A O15B 56.3(4)
O13B O14A Cl2 68.9(6)
O13B O14A O14B 123.2(10)
Cl2 O14A O14B 60.9(5)
O15B O15A Cl2 70.2(9)
O15B O15A O14B 128.1(12)
Cl2 O15A O14B 58.9(6)
O14A O13B O13A 122.3(9)
O14A O13B Cl2 62.5(5)
O13A O13B Cl2 59.9(5)
Cl2 O14B O14A 58.1(4)
Cl2 O14B O15A 57.3(5)
O14A O14B O15A 105.0(7)
O15A O15B Cl2 68.0(8)
O15A O15B O13A 123.1(12)
Cl2 O15B O13A 56.8(5)

loop_
_geom_bond_atom_site_label_1
_geom_bond_atom_site_label_2
_geom_bond_distance
C1 O1 1.343(3)
C1 C6 1.405(4)
C1 C2 1.403(4)
C2 C3 1.394(4)
C2 C7 1.460(4)
C3 C4 1.385(4)
C4 C5 1.370(5)
C4 C8 1.513(4)
C5 C6 1.405(4)
C6 C9 1.442(4)
C7 N3 1.276(4)
C9 N1 1.285(4)
C10 N1 1.472(4)
C10 C11 1.529(5)
C11 C14 1.514(4)
C11 C12 1.523(4)
C11 C13 1.543(4)
C14 N2 1.493(4)
C15 N2 1.294(4)
C15 C16 1.443(4)
C16 C17 1.390(4)
C16 C21 1.423(4)
C17 C18 1.384(5)
C18 C19 1.389(5)
C18 C22 1.509(4)
C19 C20 1.396(4)
C20 C21 1.413(4)
C20 C23 1.457(4)
C21 O2 1.326(3)
C23 N4 1.281(4)
C24 N4 1.470(4)
C24 C25 1.532(4)
C25 C28 1.521(4)
C25 C26 1.525(5)
C25 C27 1.535(4)
C28 N3 1.474(4)
C29 O3 1.255(4)
C29 O4 1.261(4)
C29 C30 1.500(5)
C31 N5 1.099(7)
C31 C32 1.457(9)
Cl1 O8 1.285(5)
Cl1 O9 1.319(5)
Cl1 O11 1.311(8)
Cl1 O10 1.307(6)
Cl2 O14A 1.358(7)
Cl2 O15A 1.374(10)
Cl2 O12 1.363(4)
Cl2 O15B 1.395(8)
Cl2 O14B 1.398(8)
Cl2 O13A 1.402(8)
Cl2 O13B 1.427(8)
Mn1 O2 1.912(2)
Mn1 O1 1.9290(19)
Mn1 N1 1.999(2)
Mn1 N2 2.021(2)
Mn1 O3 2.118(2)
Mn1 O5 2.242(2)
Mn1 Mn2 3.1818(6)
Mn2 O4 2.098(2)
Mn2 O1 2.1583(19)
Mn2 N4 2.161(2)
Mn2 O6 2.210(3)
Mn2 N3 2.239(2)
Mn2 O2 2.359(2)
O13A O13B 1.379(15)
O13A O15B 1.542(14)
O14A O13B 1.149(13)
O14A O14B 1.400(13)
O15A O15B 0.987(12)
O15A O14B 1.464(16)
